data_2216783
loop_
_publ_author_name
'Liu, Xing-Ping'
'Zhang, Chi'

_publ_section_title
;
 Bis(2,2'-bipyridine)[5,5'-iminobis(tetrazolato)]nickel(II) hexahydrate
;
_journal_coeditor_code SJ2411
_journal_issue 12
_journal_name_full 'Acta Crystallographica Section E'
_journal_page_first m3063
_journal_page_last m3064
_journal_paper_doi 10.1107/S1600536807058370
_journal_volume 63
_journal_year 2007
_chemical_formula_iupac '[Ni (C2 H1 N9) (C10 H8 N2)2] , 6H2 O'
_chemical_formula_moiety 'C22 H17 N13 Ni , 6H2 O'
_chemical_formula_sum 'C22 H29 N13 Ni O6'
_chemical_formula_weight 630.27
_chemical_name_systematic
;
Bis(2,2'-bipyridine)[5,5'-iminobis(tetrazolato)]nickel(II) hexahydrate
;
_space_group_IT_number 14
_symmetry_cell_setting monoclinic
_symmetry_space_group_name_Hall '-P 2yn'
_symmetry_space_group_name_H-M 'P 1 21/n 1'
_atom_sites_solution_hydrogens geom
_atom_sites_solution_primary direct
_atom_sites_solution_secondary difmap
_audit_creation_method SHELXL97
_cell_angle_alpha 90.00
_cell_angle_beta 96.1660(10)
_cell_angle_gamma 90.00
_cell_formula_units_Z 4
_cell_length_a 13.3435(3)
_cell_length_b 13.3741(3)
_cell_length_c 15.9408(3)
_cell_measurement_reflns_used 5453
_cell_measurement_temperature 296(2)
_cell_measurement_theta_max 27.520
_cell_measurement_theta_min 0.998
_cell_volume 2828.29(10)
_computing_cell_refinement 'SAINT-Plus (Bruker, 2003)'
_computing_data_collection 'SMART (Bruker, 2003)'
_computing_data_reduction 'SAINT-Plus (Bruker, 2003)'
_computing_molecular_graphics 'SHELXTL (Bruker, 2005)'
_computing_publication_material 'SHELXTL (Bruker, 2005)'
_computing_structure_refinement 'SHELXL97 (Sheldrick, 1997)'
_computing_structure_solution 'SHELXS97 (Sheldrick, 1997)'
_diffrn_ambient_temperature 296(2)
_diffrn_measured_fraction_theta_full 0.998
_diffrn_measured_fraction_theta_max 0.998
_diffrn_measurement_device_type 'Bruker SMART APEX CCD area-detector'
_diffrn_measurement_method '\f and \w'
_diffrn_radiation_monochromator graphite
_diffrn_radiation_source 'fine-focus sealed tube'
_diffrn_radiation_type MoK\a
_diffrn_radiation_wavelength 0.71073
_diffrn_reflns_av_R_equivalents 0.0241
_diffrn_reflns_av_sigmaI/netI 0.0171
_diffrn_reflns_limit_h_max 16
_diffrn_reflns_limit_h_min -17
_diffrn_reflns_limit_k_max 17
_diffrn_reflns_limit_k_min -16
_diffrn_reflns_limit_l_max 20
_diffrn_reflns_limit_l_min -20
_diffrn_reflns_number 6514
_diffrn_reflns_theta_full 27.52
_diffrn_reflns_theta_max 27.52
_diffrn_reflns_theta_min 1.89
_diffrn_standards_number 0
_exptl_absorpt_coefficient_mu 0.748
_exptl_absorpt_correction_T_max 0.907
_exptl_absorpt_correction_T_min 0.830
_exptl_absorpt_correction_type multi-scan
_exptl_absorpt_process_details '(SADABS; Sheldrick, 1996)'
_exptl_crystal_colour red
_exptl_crystal_density_diffrn 1.480
_exptl_crystal_density_method 'not measured'
_exptl_crystal_description block
_exptl_crystal_F_000 1312.0
_exptl_crystal_size_max 0.249
_exptl_crystal_size_mid 0.249
_exptl_crystal_size_min 0.130
_refine_diff_density_max 0.319
_refine_diff_density_min -0.298
_refine_ls_extinction_coef 0.0018
_refine_ls_extinction_expression Fc^*^=kFc[1+0.001xFc^2^\l^3^/sin(2\q)]^-1/4^
_refine_ls_extinction_method 'SHELXL97 (Sheldrick, 1997)'
_refine_ls_goodness_of_fit_ref 1.031
_refine_ls_hydrogen_treatment refall
_refine_ls_matrix_type full
_refine_ls_number_parameters 496
_refine_ls_number_reflns 6503
_refine_ls_number_restraints 0
_refine_ls_restrained_S_all 1.031
_refine_ls_R_factor_all 0.0370
_refine_ls_R_factor_gt 0.0280
_refine_ls_shift/su_max 0.033
_refine_ls_shift/su_mean 0.002
_refine_ls_structure_factor_coef Fsqd
_refine_ls_weighting_details 'calc w = 1/[\s^2^(Fo^2^)+(0.0359P)^2^+0.8759P] where P=(Fo^2^+2Fc^2^)/3'
_refine_ls_weighting_scheme calc
_refine_ls_wR_factor_gt 0.0699
_refine_ls_wR_factor_ref 0.0747
_reflns_number_gt 5453
_reflns_number_total 6503
_reflns_threshold_expression I>2\s(I)
_cod_data_source_file sj2411.cif
_cod_data_source_block I
_cod_original_sg_symbol_H-M 'P 21/n'
_cod_database_code 2216783
_cod_database_fobs_code 2216783

loop_
_symmetry_equiv_pos_as_xyz
'x, y, z'
'-x+1/2, y+1/2, -z+1/2'
'-x, -y, -z'
'x-1/2, -y-1/2, z-1/2'

loop_
_atom_site_type_symbol
_atom_site_label
_atom_site_fract_x
_atom_site_fract_y
_atom_site_fract_z
_atom_site_U_iso_or_equiv
_atom_site_adp_type
_atom_site_calc_flag
_atom_site_occupancy
Ni Ni1 0.721520(13) 0.120775(13) 0.874767(11) 0.02942(7) Uani d 1
C C1 0.59648(11) 0.30488(11) 0.90861(9) 0.0327(3) Uani d 1
N N4 0.50270(10) 0.33969(10) 0.90652(9) 0.0394(3) Uani d 1
N N1 0.60038(9) 0.21948(9) 0.86584(8) 0.0331(3) Uani d 1
N N5 0.67785(10) 0.35362(11) 0.94830(10) 0.0422(3) Uani d 1
N N6 0.80563(9) 0.24861(9) 0.90063(8) 0.0331(3) Uani d 1
N N3 0.44671(10) 0.27279(11) 0.85844(9) 0.0422(3) Uani d 1
N N7 0.90583(10) 0.26122(11) 0.89697(9) 0.0426(3) Uani d 1
N N2 0.50342(9) 0.20166(10) 0.83404(8) 0.0390(3) Uani d 1
N N8 0.93118(11) 0.34970(12) 0.92545(11) 0.0530(4) Uani d 1
N N9 0.85003(11) 0.39895(11) 0.94812(10) 0.0487(4) Uani d 1
C C2 0.77503(11) 0.33450(11) 0.93208(9) 0.0337(3) Uani d 1
N N10 0.74488(10) 0.12590(9) 0.74820(8) 0.0385(3) Uani d 1
N N11 0.84590(9) 0.02420(9) 0.87217(8) 0.0349(3) Uani d 1
C C8 0.87850(11) 0.01380(12) 0.79555(10) 0.0376(3) Uani d 1
C C7 0.82656(12) 0.07651(12) 0.72765(10) 0.0385(3) Uani d 1
N N12 0.70809(9) 0.09258(9) 1.00247(7) 0.0332(3) Uani d 1
C C11 0.96054(14) -0.10370(14) 0.92476(14) 0.0516(4) Uani d 1
C C3 0.69266(16) 0.18066(15) 0.68884(11) 0.0541(5) Uani d 1
C C12 0.88732(13) -0.03314(13) 0.93510(11) 0.0429(4) Uani d 1
C C9 0.95315(13) -0.05460(15) 0.78158(13) 0.0519(5) Uani d 1
C C6 0.85729(16) 0.08335(16) 0.64746(12) 0.0543(5) Uani d 1
C C10 0.99352(14) -0.11430(15) 0.84671(14) 0.0572(5) Uani d 1
C C4 0.71786(19) 0.18806(17) 0.60757(12) 0.0652(6) Uani d 1
C C5 0.8023(2) 0.13933(17) 0.58733(12) 0.0657(6) Uani d 1
N N13 0.62922(10) -0.00624(9) 0.86724(8) 0.0361(3) Uani d 1
C C14 0.74236(14) 0.11884(14) 1.15098(11) 0.0474(4) Uani d 1
C C18 0.61425(11) -0.04722(11) 0.94200(10) 0.0370(3) Uani d 1
C C13 0.74823(13) 0.14660(13) 1.06856(10) 0.0399(3) Uani d 1
C C17 0.65970(11) 0.00724(11) 1.01771(10) 0.0354(3) Uani d 1
C C22 0.58868(14) -0.05149(14) 0.79670(12) 0.0487(4) Uani d 1
C C16 0.65403(15) -0.02582(15) 1.09968(12) 0.0514(4) Uani d 1
C C15 0.69570(16) 0.03107(16) 1.16643(12) 0.0551(5) Uani d 1
C C19 0.55832(15) -0.13399(13) 0.94686(13) 0.0504(4) Uani d 1
C C20 0.51727(16) -0.17936(15) 0.87395(14) 0.0582(5) Uani d 1
C C21 0.53251(16) -0.13798(15) 0.79769(14) 0.0587(5) Uani d 1
O O1 0.88828(12) 0.53330(12) 0.08779(10) 0.0591(4) Uani d 1
O O2 0.62370(14) 0.49551(13) 0.06176(10) 0.0710(5) Uani d 1
O O3 0.86502(14) 0.35155(15) 0.18119(12) 0.0705(4) Uani d 1
O O6 0.09069(16) 0.14894(15) 0.86339(14) 0.0818(5) Uani d 1
O O4 0.64923(18) 0.37076(15) 0.19747(13) 0.0818(5) Uani d 1
O O5 0.22910(15) 0.30002(18) 0.87163(17) 0.0998(8) Uani d 1
H H1 0.6674(14) 0.4000(15) 0.9771(12) 0.046(5) Uiso d 1
H H19 0.941(2) 0.562(2) 0.0823(17) 0.089(9) Uiso d 1
H H18 0.876(2) 0.503(2) 0.0403(18) 0.099(10) Uiso d 1
H H20 0.578(2) 0.534(2) 0.0649(17) 0.089(9) Uiso d 1
H H21 0.625(2) 0.461(2) 0.1060(18) 0.091(9) Uiso d 1
H H23 0.906(2) 0.349(2) 0.2174(19) 0.091(11) Uiso d 1
H H22 0.880(2) 0.404(2) 0.1587(18) 0.095(10) Uiso d 1
H H25 0.630(2) 0.371(2) 0.245(2) 0.094(11) Uiso d 1
H H24 0.710(2) 0.359(2) 0.1999(19) 0.101(12) Uiso d 1
H H26 0.283(2) 0.297(2) 0.8633(17) 0.091(10) Uiso d 1
H H28 0.133(2) 0.193(2) 0.8757(16) 0.082(9) Uiso d 1
H H2 0.6373(16) 0.2133(16) 0.7053(12) 0.061(6) Uiso d 1
H H3 0.6782(16) 0.2259(17) 0.5682(14) 0.067(6) Uiso d 1
H H4 0.8253(18) 0.1469(17) 0.5331(15) 0.077(7) Uiso d 1
H H5 0.9156(16) 0.0511(16) 0.6364(13) 0.066(6) Uiso d 1
H H6 0.9746(14) -0.0575(15) 0.7262(13) 0.056(5) Uiso d 1
H H7 1.0420(16) -0.1609(16) 0.8382(12) 0.062(6) Uiso d 1
H H8 0.9863(16) -0.1419(16) 0.9707(13) 0.059(6) Uiso d 1
H H9 0.8632(13) -0.0252(13) 0.9892(11) 0.041(5) Uiso d 1
H H10 0.7829(13) 0.2045(14) 1.0568(11) 0.044(5) Uiso d 1
H H11 0.7717(15) 0.1569(15) 1.1940(12) 0.053(5) Uiso d 1
H H13 0.6198(16) -0.0869(17) 1.1047(13) 0.060(6) Uiso d 1
H H12 0.6918(16) 0.0081(16) 1.2213(14) 0.069(6) Uiso d 1
H H17 0.5993(14) -0.0226(14) 0.7453(12) 0.045(5) Uiso d 1
H H14 0.5487(15) -0.1618(16) 0.9997(13) 0.064(6) Uiso d 1
H H16 0.5067(17) -0.1663(17) 0.7484(14) 0.070(6) Uiso d 1
H H15 0.4802(16) -0.2377(17) 0.8765(12) 0.063(6) Uiso d 1
H H29 0.035(3) 0.178(3) 0.867(2) 0.140(14) Uiso d 1
H H27 0.211(2) 0.354(2) 0.8758(18) 0.085(10) Uiso d 1

loop_
_atom_site_aniso_label
_atom_site_aniso_U_11
_atom_site_aniso_U_22
_atom_site_aniso_U_33
_atom_site_aniso_U_12
_atom_site_aniso_U_13
_atom_site_aniso_U_23
Ni1 0.02916(11) 0.02725(10) 0.03302(10) 0.00047(7) 0.00869(7) -0.00243(7)
C1 0.0313(7) 0.0298(7) 0.0387(7) 0.0022(6) 0.0115(6) 0.0013(6)
N4 0.0325(7) 0.0364(7) 0.0510(7) 0.0043(6) 0.0117(6) 0.0013(6)
N1 0.0278(6) 0.0312(6) 0.0409(6) -0.0003(5) 0.0068(5) -0.0021(5)
N5 0.0341(7) 0.0356(7) 0.0580(8) 0.0006(6) 0.0104(6) -0.0175(6)
N6 0.0273(6) 0.0320(6) 0.0414(6) -0.0015(5) 0.0105(5) -0.0013(5)
N3 0.0302(7) 0.0423(8) 0.0548(8) 0.0015(6) 0.0082(6) 0.0030(6)
N7 0.0288(7) 0.0444(8) 0.0563(8) -0.0037(6) 0.0116(6) -0.0054(6)
N2 0.0300(7) 0.0394(7) 0.0479(7) -0.0021(5) 0.0052(5) -0.0005(6)
N8 0.0349(8) 0.0490(9) 0.0764(11) -0.0098(6) 0.0116(7) -0.0122(8)
N9 0.0372(8) 0.0396(8) 0.0695(10) -0.0077(6) 0.0076(7) -0.0122(7)
C2 0.0318(7) 0.0307(7) 0.0391(7) -0.0024(6) 0.0062(6) -0.0025(6)
N10 0.0425(7) 0.0379(7) 0.0365(6) 0.0035(6) 0.0104(5) -0.0026(5)
N11 0.0317(6) 0.0312(6) 0.0421(7) 0.0007(5) 0.0056(5) -0.0058(5)
C8 0.0315(8) 0.0366(8) 0.0455(8) -0.0032(6) 0.0078(6) -0.0137(6)
C7 0.0403(8) 0.0355(8) 0.0413(8) -0.0045(7) 0.0123(6) -0.0109(6)
N12 0.0324(6) 0.0323(6) 0.0358(6) -0.0006(5) 0.0079(5) -0.0006(5)
C11 0.0412(10) 0.0439(10) 0.0665(12) 0.0080(8) -0.0095(9) -0.0068(9)
C3 0.0660(13) 0.0539(11) 0.0440(9) 0.0177(10) 0.0129(9) 0.0037(8)
C12 0.0371(9) 0.0402(9) 0.0507(9) 0.0039(7) 0.0017(7) -0.0030(7)
C9 0.0394(9) 0.0593(11) 0.0577(11) 0.0069(8) 0.0084(8) -0.0232(9)
C6 0.0604(12) 0.0584(11) 0.0481(10) -0.0001(10) 0.0239(9) -0.0107(9)
C10 0.0385(10) 0.0538(11) 0.0772(13) 0.0144(8) -0.0044(9) -0.0243(10)
C4 0.0919(17) 0.0631(13) 0.0416(10) 0.0147(12) 0.0109(10) 0.0073(9)
C5 0.0970(18) 0.0636(13) 0.0410(10) 0.0010(12) 0.0279(11) -0.0031(9)
N13 0.0343(7) 0.0322(6) 0.0421(7) -0.0016(5) 0.0060(5) -0.0054(5)
C14 0.0502(10) 0.0561(11) 0.0358(8) -0.0015(8) 0.0040(7) -0.0024(8)
C18 0.0318(8) 0.0304(8) 0.0497(9) 0.0006(6) 0.0086(6) -0.0002(6)
C13 0.0438(9) 0.0386(8) 0.0378(8) -0.0037(7) 0.0058(7) -0.0018(6)
C17 0.0319(7) 0.0324(8) 0.0430(8) 0.0005(6) 0.0089(6) 0.0029(6)
C22 0.0500(10) 0.0481(10) 0.0485(10) -0.0061(8) 0.0068(8) -0.0110(8)
C16 0.0569(11) 0.0462(10) 0.0521(10) -0.0092(9) 0.0103(8) 0.0127(8)
C15 0.0621(12) 0.0648(12) 0.0390(9) -0.0037(10) 0.0081(8) 0.0115(8)
C19 0.0504(11) 0.0377(9) 0.0639(11) -0.0091(8) 0.0094(9) 0.0029(8)
C20 0.0549(11) 0.0380(10) 0.0821(14) -0.0139(9) 0.0092(10) -0.0080(9)
C21 0.0547(12) 0.0534(11) 0.0675(13) -0.0126(9) 0.0043(10) -0.0251(10)
O1 0.0485(8) 0.0625(9) 0.0674(9) -0.0159(7) 0.0111(7) -0.0119(7)
O2 0.0947(13) 0.0624(10) 0.0601(9) 0.0376(9) 0.0285(8) 0.0006(7)
O3 0.0740(11) 0.0698(11) 0.0654(10) -0.0050(9) -0.0035(9) 0.0078(8)
O6 0.0624(11) 0.0695(11) 0.1171(15) -0.0019(10) 0.0259(11) -0.0158(10)
O4 0.0784(14) 0.0903(13) 0.0747(12) -0.0025(10) -0.0016(10) 0.0195(10)
O5 0.0458(10) 0.0870(15) 0.169(2) -0.0099(10) 0.0244(12) -0.0504(14)

loop_
_atom_type_symbol
_atom_type_description
_atom_type_scat_dispersion_real
_atom_type_scat_dispersion_imag
_atom_type_scat_source
C C 0.0033 0.0016 'International Tables Vol C Tables 4.2.6.8 and 6.1.1.4'
H H 0.0000 0.0000 'International Tables Vol C Tables 4.2.6.8 and 6.1.1.4'
N N 0.0061 0.0033 'International Tables Vol C Tables 4.2.6.8 and 6.1.1.4'
O O 0.0106 0.0060 'International Tables Vol C Tables 4.2.6.8 and 6.1.1.4'
Ni Ni 0.3393 1.1124 'International Tables Vol C Tables 4.2.6.8 and 6.1.1.4'

loop_
_geom_angle_atom_site_label_1
_geom_angle_atom_site_label_2
_geom_angle_atom_site_label_3
_geom_angle
_geom_angle_publ_flag
N6 Ni1 N10 91.81(5) ?
N6 Ni1 N1 83.67(5) y
N10 Ni1 N1 96.27(5) y
N6 Ni1 N13 171.13(5) y
N10 Ni1 N13 96.89(5) ?
N1 Ni1 N13 93.61(5) ?
N6 Ni1 N12 93.24(5) ?
N10 Ni1 N12 170.80(5) y
N1 Ni1 N12 91.93(5) ?
N13 Ni1 N12 78.39(5) y
N6 Ni1 N11 95.69(5) ?
N10 Ni1 N11 78.48(5) ?
N1 Ni1 N11 174.71(5) y
N13 Ni1 N11 87.78(5) ?
N12 Ni1 N11 93.35(5) ?
N4 C1 N1 111.99(13) ?
N4 C1 N5 122.95(13) ?
N1 C1 N5 125.04(13) ?
C1 N4 N3 104.10(12) ?
C1 N1 N2 104.66(12) ?
C1 N1 Ni1 125.53(10) ?
N2 N1 Ni1 128.02(9) ?
C1 N5 C2 123.02(13) ?
C1 N5 H1 117.5(14) ?
C2 N5 H1 118.9(14) ?
C2 N6 N7 104.61(12) ?
C2 N6 Ni1 127.34(10) ?
N7 N6 Ni1 127.80(10) ?
N2 N3 N4 110.50(12) ?
N8 N7 N6 108.62(13) ?
N3 N2 N1 108.74(12) ?
N7 N8 N9 110.61(13) ?
C2 N9 N8 104.00(13) ?
N9 C2 N6 112.16(13) ?
N9 C2 N5 123.47(14) ?
N6 C2 N5 124.35(13) ?
C3 N10 C7 118.20(14) ?
C3 N10 Ni1 125.93(11) ?
C7 N10 Ni1 115.52(11) ?
C12 N11 C8 118.31(14) ?
C12 N11 Ni1 126.95(11) ?
C8 N11 Ni1 114.38(10) ?
N11 C8 C9 121.38(16) ?
N11 C8 C7 115.65(13) ?
C9 C8 C7 122.92(15) ?
N10 C7 C6 121.32(17) ?
N10 C7 C8 115.33(13) ?
C6 C7 C8 123.34(16) ?
C13 N12 C17 118.28(13) ?
C13 N12 Ni1 126.68(11) ?
C17 N12 Ni1 114.86(10) ?
C10 C11 C12 118.62(19) ?
C10 C11 H8 122.1(13) ?
C12 C11 H8 119.3(13) ?
N10 C3 C4 123.09(19) ?
N10 C3 H2 115.6(13) ?
C4 C3 H2 121.3(13) ?
N11 C12 C11 122.98(17) ?
N11 C12 H9 117.4(10) ?
C11 C12 H9 119.6(10) ?
C10 C9 C8 119.48(17) ?
C10 C9 H6 122.8(12) ?
C8 C9 H6 117.7(12) ?
C5 C6 C7 119.54(19) ?
C5 C6 H5 121.5(13) ?
C7 C6 H5 118.9(13) ?
C11 C10 C9 119.21(17) ?
C11 C10 H7 120.3(13) ?
C9 C10 H7 120.5(13) ?
C5 C4 C3 118.5(2) ?
C5 C4 H3 121.7(13) ?
C3 C4 H3 119.8(14) ?
C6 C5 C4 119.27(18) ?
C6 C5 H4 119.5(14) ?
C4 C5 H4 121.2(14) ?
C22 N13 C18 118.33(14) ?
C22 N13 Ni1 126.65(12) ?
C18 N13 Ni1 114.95(10) ?
C15 C14 C13 118.61(17) ?
C15 C14 H11 121.0(13) ?
C13 C14 H11 120.4(13) ?
N13 C18 C19 121.49(16) ?
N13 C18 C17 115.73(13) ?
C19 C18 C17 122.78(15) ?
N12 C13 C14 123.10(16) ?
N12 C13 H10 117.1(11) ?
C14 C13 H10 119.8(11) ?
N12 C17 C16 121.02(15) ?
N12 C17 C18 115.58(13) ?
C16 C17 C18 123.40(15) ?
N13 C22 C21 122.71(18) ?
N13 C22 H17 117.7(11) ?
C21 C22 H17 119.6(11) ?
C15 C16 C17 119.54(17) ?
C15 C16 H13 124.9(13) ?
C17 C16 H13 115.6(13) ?
C14 C15 C16 119.40(17) ?
C14 C15 H12 121.7(14) ?
C16 C15 H12 118.9(14) ?
C20 C19 C18 119.42(18) ?
C20 C19 H14 120.2(13) ?
C18 C19 H14 120.4(13) ?
C21 C20 C19 119.28(18) ?
C21 C20 H15 120.6(13) ?
C19 C20 H15 120.1(13) ?
C20 C21 C22 118.77(19) ?
C20 C21 H16 121.4(14) ?
C22 C21 H16 119.8(15) ?
H19 O1 H18 102(2) ?
H20 O2 H21 104(3) ?
H23 O3 H22 101(3) ?
H28 O6 H29 104(3) ?
H25 O4 H24 111(3) ?
H26 O5 H27 113(3) ?

loop_
_geom_bond_atom_site_label_1
_geom_bond_atom_site_label_2
_geom_bond_distance
_geom_bond_publ_flag
Ni1 N6 2.0624(12) y
Ni1 N10 2.0754(13) y
Ni1 N1 2.0800(12) y
Ni1 N13 2.0941(13) y
Ni1 N12 2.0968(12) y
Ni1 N11 2.1070(12) y
C1 N4 1.3322(19) ?
C1 N1 1.3340(18) ?
C1 N5 1.363(2) ?
N4 N3 1.3502(19) ?
N1 N2 1.3589(17) ?
N5 C2 1.3732(19) ?
N5 H1 0.794(19) ?
N6 C2 1.3348(19) ?
N6 N7 1.3551(17) ?
N3 N2 1.3007(19) ?
N7 N8 1.299(2) ?
N8 N9 1.349(2) ?
N9 C2 1.325(2) ?
N10 C3 1.333(2) ?
N10 C7 1.345(2) ?
N11 C12 1.334(2) ?
N11 C8 1.3470(19) ?
C8 C9 1.388(2) ?
C8 C7 1.481(2) ?
C7 C6 1.387(2) ?
N12 C13 1.341(2) ?
N12 C17 1.3462(19) ?
C11 C10 1.371(3) ?
C11 C12 1.381(2) ?
C11 H8 0.93(2) ?
C3 C4 1.377(3) ?
C3 H2 0.92(2) ?
C12 H9 0.959(17) ?
C9 C10 1.373(3) ?
C9 H6 0.96(2) ?
C6 C5 1.367(3) ?
C6 H5 0.92(2) ?
C10 H7 0.92(2) ?
C4 C5 1.369(3) ?
C4 H3 0.93(2) ?
C5 H4 0.95(2) ?
N13 C22 1.339(2) ?
N13 C18 1.346(2) ?
C14 C15 1.363(3) ?
C14 C13 1.376(2) ?
C14 H11 0.91(2) ?
C18 C19 1.386(2) ?
C18 C17 1.483(2) ?
C13 H10 0.931(19) ?
C17 C16 1.389(2) ?
C22 C21 1.379(3) ?
C22 H17 0.930(18) ?
C16 C15 1.376(3) ?
C16 H13 0.94(2) ?
C15 H12 0.93(2) ?
C19 C20 1.372(3) ?
C19 H14 0.94(2) ?
C20 C21 1.371(3) ?
C20 H15 0.93(2) ?
C21 H16 0.91(2) ?
O1 H19 0.81(3) ?
O1 H18 0.86(3) ?
O2 H20 0.80(3) ?
O2 H21 0.84(3) ?
O3 H23 0.75(3) ?
O3 H22 0.82(3) ?
O6 H28 0.82(3) ?
O6 H29 0.85(4) ?
O4 H25 0.83(3) ?
O4 H24 0.82(3) ?
O5 H26 0.75(3) ?
O5 H27 0.76(3) ?

loop_
_geom_hbond_atom_site_label_D
_geom_hbond_atom_site_label_H
_geom_hbond_atom_site_label_A
_geom_hbond_site_symmetry_A
_geom_hbond_distance_DH
_geom_hbond_distance_HA
_geom_hbond_distance_DA
_geom_hbond_angle_DHA
N5 H1 O2 1_556 0.794(19) 1.99(2) 2.770(2) 167.7(19)
O1 H19 N8 3_766 0.81(3) 2.09(3) 2.899(2) 174(3)
O1 H18 N9 1_554 0.86(3) 2.02(3) 2.864(2) 165(3)
O2 H20 N4 3_666 0.80(3) 2.08(3) 2.853(2) 161(3)
O2 H21 O4 . 0.84(3) 1.90(3) 2.724(3) 168(3)
O3 H23 N2 4_665 0.75(3) 2.26(3) 2.981(2) 163(3)
O3 H22 O1 . 0.82(3) 2.08(3) 2.885(3) 168(3)
O4 H25 O6 4_665 0.83(3) 2.03(3) 2.849(3) 171(3)
O4 H24 O3 . 0.82(3) 2.12(3) 2.930(3) 167(3)
